data_2238665
loop_
_publ_author_name
'Jagadeesan, G.'
'Sethusankar, K.'
'Prasanna, R.'
'Raghunathan, R.'

_publ_section_title
;
 Ethyl
 1'-methyl-2-oxo-4'-[(3a<i>R</i>,5<i>R</i>,5a<i>S</i>,8a<i>S</i>,8b<i>R</i>)-2,2,7,7-tetramethyltetrahydro-3a<i>H</i>-bis[1,3]dioxolo[4,5-<i>b</i>:4',5'-<i>d</i>]pyran-5-yl]-2<i>H</i>-spiro[acenaphthylene-1,2'-pyrrolidine]-3'-carboxylate
;
_journal_coeditor_code PV2644
_journal_issue 10
_journal_name_full 'Acta Crystallographica Section E'
_journal_page_first o1517
_journal_page_last o1518
_journal_paper_doi 10.1107/S1600536813024586
_journal_volume 69
_journal_year 2013
_chemical_formula_iupac 'C30 H35 N O8'
_chemical_formula_moiety 'C30 H35 N O8'
_chemical_formula_sum 'C30 H35 N O8'
_chemical_formula_weight 537.59
_chemical_name_systematic
;Ethyl
1'-methyl-2-oxo-4'-[(3a<i>R</i>,5<i>R</i>,5a<i>S</i>,8a<i>S</i>,8b<i>R</i>)-2,2,7,7-tetramethyltetrahydro-3a<i>H</i>-bis[1,3]dioxolo[4,5-<i>b</i>:4',5'-<i>d</i>]pyran-5-yl]-2<i>H</i>-spiro[acenaphthylene-1,2'-pyrrolidine]-3'-carboxylate
;
_space_group_IT_number 18
_symmetry_cell_setting orthorhombic
_symmetry_space_group_name_Hall 'P 2 2ab'
_symmetry_space_group_name_H-M 'P 21 21 2'
_atom_sites_solution_hydrogens geom
_atom_sites_solution_primary direct
_atom_sites_solution_secondary difmap
_audit_creation_method SHELXL-97
_cell_angle_alpha 90.00
_cell_angle_beta 90.00
_cell_angle_gamma 90.00
_cell_formula_units_Z 4
_cell_length_a 17.3582(15)
_cell_length_b 18.5489(13)
_cell_length_c 8.9213(8)
_cell_measurement_reflns_used 5184
_cell_measurement_temperature 293(2)
_cell_measurement_theta_max 25.24
_cell_measurement_theta_min 2.20
_cell_volume 2872.4(4)
_computing_cell_refinement 'SAINT (Bruker, 2008)'
_computing_data_collection 'APEX2 (Bruker, 2008)'
_computing_data_reduction 'SAINT (Bruker, 2008)'
_computing_molecular_graphics 'ORTEP-3 for Windows (Farrugia, 2012)'
_computing_publication_material 'SHELXL97 (Sheldrick, 2008) and PLATON (Spek, 2009)'
_computing_structure_refinement 'SHELXL97 (Sheldrick, 2008)'
_computing_structure_solution 'SHELXS97 (Sheldrick, 2008)'
_diffrn_ambient_temperature 293(2)
_diffrn_measured_fraction_theta_full 0.998
_diffrn_measured_fraction_theta_max 0.999
_diffrn_measurement_device_type 'Bruker Kappa APEXII CCD'
_diffrn_measurement_method '/w scans'
_diffrn_radiation_monochromator graphite
_diffrn_radiation_source 'fine-focus sealed tube'
_diffrn_radiation_type MoK\a
_diffrn_radiation_wavelength 0.71073
_diffrn_reflns_av_R_equivalents 0.0296
_diffrn_reflns_av_sigmaI/netI 0.0348
_diffrn_reflns_limit_h_max 20
_diffrn_reflns_limit_h_min -20
_diffrn_reflns_limit_k_max 22
_diffrn_reflns_limit_k_min -13
_diffrn_reflns_limit_l_max 6
_diffrn_reflns_limit_l_min -10
_diffrn_reflns_number 14399
_diffrn_reflns_theta_full 25.24
_diffrn_reflns_theta_max 25.24
_diffrn_reflns_theta_min 2.20
_exptl_absorpt_coefficient_mu 0.090
_exptl_absorpt_correction_T_max 0.9778
_exptl_absorpt_correction_T_min 0.9735
_exptl_absorpt_correction_type multi-scan
_exptl_absorpt_process_details '(SADABS; Bruker, 2008)'
_exptl_crystal_colour colourless
_exptl_crystal_density_diffrn 1.243
_exptl_crystal_density_method 'not measured'
_exptl_crystal_description block
_exptl_crystal_F_000 1144
_exptl_crystal_size_max 0.30
_exptl_crystal_size_mid 0.25
_exptl_crystal_size_min 0.25
_refine_diff_density_max 0.132
_refine_diff_density_min -0.110
_refine_ls_extinction_coef 0.0099(8)
_refine_ls_extinction_expression Fc^*^=kFc[1+0.001xFc^2^\l^3^/sin(2\q)]^-1/4^
_refine_ls_extinction_method 'SHELXL97 (Sheldrick, 2008)'
_refine_ls_goodness_of_fit_ref 1.033
_refine_ls_hydrogen_treatment constr
_refine_ls_matrix_type full
_refine_ls_number_parameters 572
_refine_ls_number_reflns 5184
_refine_ls_number_restraints 332
_refine_ls_restrained_S_all 1.124
_refine_ls_R_factor_all 0.0635
_refine_ls_R_factor_gt 0.0388
_refine_ls_shift/su_max 0.004
_refine_ls_shift/su_mean 0.000
_refine_ls_structure_factor_coef Fsqd
_refine_ls_weighting_details 'calc w=1/[\s^2^(Fo^2^)+(0.0476P)^2^+0.2077P] where P=(Fo^2^+2Fc^2^)/3'
_refine_ls_weighting_scheme calc
_refine_ls_wR_factor_gt 0.0872
_refine_ls_wR_factor_ref 0.0987
_reflns_number_gt 3771
_reflns_number_total 5184
_reflns_threshold_expression I>2sigma(I)
_cod_data_source_file pv2644.cif
_cod_data_source_block I
_cod_database_code 2238665

loop_
_symmetry_equiv_pos_as_xyz
'x, y, z'
'-x, -y, z'
'-x+1/2, y+1/2, -z'
'x+1/2, -y+1/2, -z'

loop_
_atom_site_type_symbol
_atom_site_label
_atom_site_fract_x
_atom_site_fract_y
_atom_site_fract_z
_atom_site_U_iso_or_equiv
_atom_site_adp_type
_atom_site_calc_flag
_atom_site_refinement_flags
_atom_site_occupancy
_atom_site_symmetry_multiplicity
_atom_site_disorder_assembly
_atom_site_disorder_group
C C16 0.15148(12) 0.19659(12) 0.2054(3) 0.0535(6) Uani d D 1 1 . .
H H16 0.1771 0.2119 0.2979 0.064 Uiso calc R 1 1 A 1
C C15 0.06795(12) 0.18045(12) 0.2491(3) 0.0491(6) Uani d . 1 1 B .
H H15 0.0350 0.1872 0.1610 0.059 Uiso calc R 1 1 . .
C C14 0.07115(14) 0.10032(12) 0.2866(3) 0.0587(7) Uani d . 1 1 . .
H H14A 0.0572 0.0926 0.3906 0.070 Uiso calc PR 0.532(7) 1 B 1
H H14B 0.0353 0.0738 0.2239 0.070 Uiso calc PR 0.532(7) 1 B 1
H H14C 0.0574 0.0926 0.3908 0.070 Uiso d PR 0.468(7) 1 B 2
H H14D 0.0351 0.0739 0.2242 0.070 Uiso d PR 0.468(7) 1 B 2
C C17 0.16164(17) 0.25778(15) 0.0965(4) 0.0683(8) Uani d D 1 1 B .
C C20 0.04071(11) 0.23067(12) 0.3727(3) 0.0463(6) Uani d . 1 1 . .
H H20 0.0513 0.2802 0.3405 0.056 Uiso calc R 1 1 B .
C C21 0.08472(12) 0.27183(12) 0.6098(3) 0.0529(6) Uani d . 1 1 . .
H H21 0.1040 0.2532 0.7055 0.064 Uiso calc R 1 1 B .
C C22 0.00533(13) 0.30468(12) 0.6337(3) 0.0614(7) Uani d . 1 1 B .
H H22 -0.0038 0.3122 0.7410 0.074 Uiso calc R 1 1 . .
C C23 -0.06041(12) 0.26220(12) 0.5663(3) 0.0572(6) Uani d . 1 1 . .
H H23 -0.1062 0.2929 0.5581 0.069 Uiso calc R 1 1 B .
C C24 -0.04390(11) 0.22622(12) 0.4148(3) 0.0526(6) Uani d . 1 1 B .
H H24 -0.0753 0.2488 0.3365 0.063 Uiso calc R 1 1 . .
C C28 -0.10639(14) 0.14752(14) 0.5737(4) 0.0681(7) Uani d D 1 1 . .
O O4 0.08668(8) 0.21659(8) 0.50278(16) 0.0480(4) Uani d . 1 1 B .
O O5 0.13093(8) 0.33014(8) 0.5643(2) 0.0675(5) Uani d D 1 1 B .
O O6 0.00947(8) 0.37183(9) 0.5595(3) 0.0797(6) Uani d D 1 1 . .
O O7 -0.06725(9) 0.15371(8) 0.4351(2) 0.0636(5) Uani d . 1 1 B .
O O8 -0.07565(10) 0.20380(9) 0.6640(2) 0.0694(5) Uani d . 1 1 B .
O O1 0.3046(4) 0.1229(5) 0.3207(9) 0.0774(19) Uani d PDU 0.532(7) 1 B 1
C C11 0.1889(7) 0.1245(6) 0.1623(12) 0.049(2) Uani d PDU 0.532(7) 1 B 1
C C1 0.1841(6) 0.1164(10) -0.0021(11) 0.058(3) Uani d PDU 0.532(7) 1 B 1
C C2 0.1246(4) 0.1115(3) -0.1031(7) 0.0631(17) Uani d PDU 0.532(7) 1 B 1
H H2 0.0739 0.1129 -0.0699 0.076 Uiso calc PR 0.532(7) 1 B 1
C C3 0.1407(5) 0.1041(3) -0.2559(8) 0.078(2) Uani d PDU 0.532(7) 1 B 1
H H3 0.0997 0.1013 -0.3229 0.093 Uiso calc PR 0.532(7) 1 B 1
C C4 0.2155(6) 0.1009(6) -0.3116(12) 0.078(3) Uani d PDU 0.532(7) 1 B 1
H H4 0.2241 0.0975 -0.4143 0.093 Uiso calc PR 0.532(7) 1 B 1
C C5 0.2777(5) 0.1028(4) -0.2117(9) 0.0700(19) Uani d PDU 0.532(7) 1 B 1
C C6 0.3561(6) 0.1006(4) -0.2442(11) 0.087(3) Uani d PDU 0.532(7) 1 B 1
H H6 0.3708 0.0972 -0.3441 0.104 Uiso calc PR 0.532(7) 1 B 1
C C7 0.4139(7) 0.1034(8) -0.1350(12) 0.086(3) Uani d PDU 0.532(7) 1 B 1
H H7 0.4655 0.1019 -0.1631 0.103 Uiso calc PR 0.532(7) 1 B 1
C C8 0.3941(5) 0.1083(5) 0.0151(11) 0.077(2) Uani d PDU 0.532(7) 1 B 1
H H8 0.4324 0.1092 0.0880 0.092 Uiso calc PR 0.532(7) 1 B 1
C C9 0.3175(6) 0.1119(10) 0.0562(14) 0.052(3) Uani d PDU 0.532(7) 1 B 1
C C12 0.2596(7) 0.1098(10) -0.057(2) 0.056(3) Uani d PDU 0.532(7) 1 B 1
C C10 0.2752(5) 0.1185(8) 0.1970(10) 0.047(2) Uani d PDU 0.532(7) 1 B 1
N N1 0.1465(3) 0.0764(2) 0.2608(7) 0.0540(14) Uani d PU 0.532(7) 1 B 1
C C13 0.1440(10) -0.0046(9) 0.1778(15) 0.082(4) Uani d PU 0.532(7) 1 B 1
H H13A 0.1957 -0.0208 0.1591 0.124 Uiso calc PR 0.532(7) 1 B 1
H H13B 0.1167 -0.0010 0.0845 0.124 Uiso calc PR 0.532(7) 1 B 1
H H13C 0.1184 -0.0384 0.2421 0.124 Uiso calc PR 0.532(7) 1 B 1
O O2 0.1136(5) 0.2854(7) 0.0177(18) 0.079(2) Uani d PD 0.532(7) 1 B 1
O O3 0.2367(3) 0.2687(6) 0.0732(13) 0.056(2) Uani d PDU 0.532(7) 1 B 1
C C18 0.2624(5) 0.3178(6) -0.0435(13) 0.074(2) Uani d PDU 0.532(7) 1 B 1
H H18A 0.2471 0.3668 -0.0201 0.088 Uiso calc PR 0.532(7) 1 B 1
H H18B 0.2402 0.3045 -0.1394 0.088 Uiso calc PR 0.532(7) 1 B 1
C C19 0.3474(4) 0.3117(7) -0.0484(11) 0.084(3) Uani d PDU 0.532(7) 1 B 1
H H19A 0.3676 0.3455 -0.1198 0.125 Uiso calc PR 0.532(7) 1 B 1
H H19B 0.3615 0.2637 -0.0775 0.125 Uiso calc PR 0.532(7) 1 B 1
H H19C 0.3682 0.3221 0.0489 0.125 Uiso calc PR 0.532(7) 1 B 1
O O1' 0.2724(5) 0.1030(5) 0.3368(9) 0.085(3) Uani d PDU 0.468(7) 1 B 2
C C11' 0.1821(9) 0.1253(7) 0.1322(13) 0.049(3) Uani d PDU 0.468(7) 1 B 2
C C1' 0.2002(6) 0.1177(11) -0.0318(10) 0.044(2) Uani d PDU 0.468(7) 1 B 2
C C2' 0.1593(4) 0.1205(4) -0.1638(9) 0.0592(19) Uani d PDU 0.468(7) 1 B 2
H H2' 0.1063 0.1274 -0.1588 0.071 Uiso calc PR 0.468(7) 1 B 2
C C3' 0.1933(6) 0.1136(8) -0.3043(12) 0.067(3) Uani d PDU 0.468(7) 1 B 2
H H3' 0.1627 0.1117 -0.3898 0.080 Uiso calc PR 0.468(7) 1 B 2
C C4' 0.2739(5) 0.1096(4) -0.3166(8) 0.069(2) Uani d PDU 0.468(7) 1 B 2
H H4' 0.2965 0.1088 -0.4111 0.082 Uiso calc PR 0.468(7) 1 B 2
C C5' 0.3204(5) 0.1068(4) -0.1898(9) 0.0534(18) Uani d PDU 0.468(7) 1 B 2
C C6' 0.4005(6) 0.1004(8) -0.1857(11) 0.058(2) Uani d PDU 0.468(7) 1 B 2
H H6' 0.4284 0.0996 -0.2746 0.069 Uiso calc PR 0.468(7) 1 B 2
C C7' 0.4388(4) 0.0952(4) -0.0480(9) 0.0644(19) Uani d PDU 0.468(7) 1 B 2
H H7' 0.4922 0.0911 -0.0474 0.077 Uiso calc PR 0.468(7) 1 B 2
C C8' 0.3991(5) 0.0959(4) 0.0894(8) 0.0536(18) Uani d PDU 0.468(7) 1 B 2
H H8' 0.4253 0.0905 0.1797 0.064 Uiso calc PR 0.468(7) 1 B 2
C C9' 0.3192(7) 0.1050(12) 0.0864(16) 0.051(3) Uani d PDU 0.468(7) 1 B 2
C C12' 0.2810(6) 0.1100(11) -0.054(2) 0.042(2) Uani d PDU 0.468(7) 1 B 2
C C10' 0.2599(8) 0.1107(11) 0.1996(11) 0.064(3) Uani d PDU 0.468(7) 1 B 2
N N1' 0.1207(3) 0.0695(2) 0.1654(8) 0.0585(17) Uani d PU 0.468(7) 1 B 2
C C13' 0.1557(12) 0.0010(11) 0.2335(15) 0.058(3) Uani d PU 0.468(7) 1 B 2
H H13D 0.1884 -0.0219 0.1609 0.087 Uiso calc PR 0.468(7) 1 B 2
H H13E 0.1152 -0.0315 0.2617 0.087 Uiso calc PR 0.468(7) 1 B 2
H H13F 0.1854 0.0135 0.3204 0.087 Uiso calc PR 0.468(7) 1 B 2
O O2' 0.1099(8) 0.2973(9) 0.059(2) 0.129(8) Uani d PD 0.468(7) 1 B 2
O O3' 0.2356(4) 0.2741(9) 0.085(2) 0.105(5) Uani d PDU 0.468(7) 1 B 2
C C18' 0.2517(10) 0.3333(8) -0.016(2) 0.129(5) Uani d PDU 0.468(7) 1 B 2
H H18C 0.2634 0.3768 0.0393 0.155 Uiso calc PR 0.468(7) 1 B 2
H H18D 0.2079 0.3425 -0.0811 0.155 Uiso calc PR 0.468(7) 1 B 2
C C19' 0.3189(10) 0.3102(9) -0.1052(19) 0.170(7) Uani d PDU 0.468(7) 1 B 2
H H19D 0.3291 0.3451 -0.1821 0.256 Uiso calc PR 0.468(7) 1 B 2
H H19E 0.3084 0.2642 -0.1504 0.256 Uiso calc PR 0.468(7) 1 B 2
H H19F 0.3631 0.3061 -0.0408 0.256 Uiso calc PR 0.468(7) 1 B 2
C C25 0.0875(2) 0.3946(3) 0.5826(13) 0.061(2) Uani d PDU 0.66(2) 1 B 1
C C26 0.1071(7) 0.4412(6) 0.4537(17) 0.101(3) Uani d PDU 0.66(2) 1 B 1
H H26A 0.1591 0.4583 0.4640 0.152 Uiso calc PR 0.66(2) 1 B 1
H H26B 0.0725 0.4816 0.4507 0.152 Uiso calc PR 0.66(2) 1 B 1
H H26C 0.1025 0.4141 0.3625 0.152 Uiso calc PR 0.66(2) 1 B 1
C C27 0.1041(6) 0.4301(5) 0.7319(14) 0.085(3) Uani d PDU 0.66(2) 1 B 1
H H27A 0.1573 0.4440 0.7361 0.128 Uiso calc PR 0.66(2) 1 B 1
H H27B 0.0931 0.3969 0.8115 0.128 Uiso calc PR 0.66(2) 1 B 1
H H27C 0.0723 0.4722 0.7428 0.128 Uiso calc PR 0.66(2) 1 B 1
C C25' 0.0876(4) 0.3935(6) 0.528(2) 0.070(4) Uani d PDU 0.34(2) 1 B 2
C C26' 0.1038(12) 0.4293(11) 0.382(3) 0.087(5) Uani d PDU 0.34(2) 1 B 2
H H26D 0.1576 0.4408 0.3754 0.131 Uiso calc PR 0.34(2) 1 B 2
H H26E 0.0741 0.4728 0.3743 0.131 Uiso calc PR 0.34(2) 1 B 2
H H26F 0.0901 0.3975 0.3011 0.131 Uiso calc PR 0.34(2) 1 B 2
C C27' 0.0992(11) 0.4457(10) 0.656(3) 0.090(4) Uani d PDU 0.34(2) 1 B 2
H H27D 0.1500 0.4660 0.6503 0.136 Uiso calc PR 0.34(2) 1 B 2
H H27E 0.0933 0.4206 0.7495 0.136 Uiso calc PR 0.34(2) 1 B 2
H H27F 0.0617 0.4836 0.6497 0.136 Uiso calc PR 0.34(2) 1 B 2
C C29 -0.1910(4) 0.1618(14) 0.539(3) 0.087(4) Uani d PDU 0.62(7) 1 B 1
H H29A -0.2208 0.1581 0.6289 0.130 Uiso calc PR 0.62(7) 1 B 1
H H29B -0.2090 0.1269 0.4672 0.130 Uiso calc PR 0.62(7) 1 B 1
H H29C -0.1965 0.2093 0.4973 0.130 Uiso calc PR 0.62(7) 1 B 1
C C30 -0.0907(13) 0.0786(8) 0.658(3) 0.099(5) Uani d PDU 0.62(7) 1 B 1
H H30A -0.1189 0.0788 0.7506 0.148 Uiso calc PR 0.62(7) 1 B 1
H H30B -0.0365 0.0749 0.6789 0.148 Uiso calc PR 0.62(7) 1 B 1
H H30C -0.1066 0.0382 0.5984 0.148 Uiso calc PR 0.62(7) 1 B 1
C C29' -0.1936(5) 0.151(3) 0.576(6) 0.114(9) Uani d PDU 0.38(7) 1 B 2
H H29D -0.2117 0.1456 0.6769 0.171 Uiso calc PR 0.38(7) 1 B 2
H H29E -0.2143 0.1135 0.5145 0.171 Uiso calc PR 0.38(7) 1 B 2
H H29F -0.2101 0.1972 0.5377 0.171 Uiso calc PR 0.38(7) 1 B 2
C C30' -0.076(3) 0.0750(12) 0.623(5) 0.102(7) Uani d PDU 0.38(7) 1 B 2
H H30D -0.0961 0.0639 0.7209 0.153 Uiso calc PR 0.38(7) 1 B 2
H H30E -0.0210 0.0763 0.6266 0.153 Uiso calc PR 0.38(7) 1 B 2
H H30F -0.0926 0.0387 0.5533 0.153 Uiso calc PR 0.38(7) 1 B 2

loop_
_atom_site_aniso_label
_atom_site_aniso_U_11
_atom_site_aniso_U_22
_atom_site_aniso_U_33
_atom_site_aniso_U_12
_atom_site_aniso_U_13
_atom_site_aniso_U_23
C16 0.0525(13) 0.0476(14) 0.0605(16) -0.0024(10) 0.0128(12) 0.0054(11)
C15 0.0474(12) 0.0501(14) 0.0497(14) -0.0003(10) 0.0018(12) 0.0016(11)
C14 0.0614(15) 0.0507(15) 0.0639(16) -0.0090(11) 0.0201(13) -0.0079(12)
C17 0.0784(19) 0.0495(17) 0.077(2) 0.0011(14) 0.0238(18) 0.0040(14)
C20 0.0404(11) 0.0421(12) 0.0565(15) 0.0036(9) -0.0029(11) 0.0053(11)
C21 0.0498(12) 0.0470(14) 0.0621(16) -0.0004(10) -0.0026(12) -0.0089(11)
C22 0.0536(13) 0.0470(15) 0.0836(19) 0.0000(10) 0.0104(14) -0.0166(13)
C23 0.0389(11) 0.0485(14) 0.0841(18) 0.0018(9) 0.0092(13) -0.0101(14)
C24 0.0403(11) 0.0522(14) 0.0652(16) 0.0022(10) -0.0047(12) -0.0021(12)
C28 0.0573(14) 0.0652(17) 0.082(2) -0.0200(12) 0.0146(15) -0.0097(15)
O4 0.0451(8) 0.0437(9) 0.0551(9) 0.0092(6) -0.0045(7) -0.0042(7)
O5 0.0417(8) 0.0460(9) 0.1148(15) -0.0002(7) -0.0007(10) -0.0064(10)
O6 0.0441(9) 0.0443(10) 0.1506(18) 0.0040(7) 0.0031(12) -0.0044(11)
O7 0.0514(9) 0.0599(11) 0.0795(12) -0.0121(7) 0.0149(10) -0.0162(9)
O8 0.0685(11) 0.0665(12) 0.0732(12) -0.0185(9) 0.0115(10) -0.0105(10)
O1 0.067(4) 0.104(4) 0.061(4) -0.002(3) -0.015(3) -0.007(3)
C11 0.048(5) 0.050(4) 0.050(4) 0.002(3) 0.011(3) 0.011(3)
C1 0.070(5) 0.042(3) 0.061(5) 0.000(4) -0.009(4) 0.000(4)
C2 0.080(4) 0.054(3) 0.055(4) -0.002(3) -0.004(3) -0.002(3)
C3 0.116(5) 0.067(3) 0.051(4) -0.002(4) -0.020(4) -0.002(3)
C4 0.129(7) 0.064(5) 0.039(4) -0.002(6) 0.001(5) -0.010(3)
C5 0.111(5) 0.044(3) 0.055(4) -0.004(4) 0.027(4) -0.005(3)
C6 0.119(7) 0.062(4) 0.080(5) -0.002(4) 0.047(5) -0.014(4)
C7 0.085(6) 0.084(5) 0.089(7) -0.001(5) 0.046(6) -0.007(6)
C8 0.065(4) 0.079(4) 0.087(6) -0.005(3) 0.023(5) -0.012(5)
C9 0.047(4) 0.051(5) 0.057(6) -0.004(3) 0.018(4) -0.017(4)
C12 0.092(6) 0.039(3) 0.038(4) -0.005(6) 0.014(6) -0.006(3)
C10 0.040(3) 0.055(4) 0.045(5) 0.005(3) -0.013(3) -0.013(3)
N1 0.051(2) 0.048(2) 0.064(3) 0.0023(17) 0.014(2) 0.010(2)
C13 0.097(9) 0.040(5) 0.110(11) 0.007(5) 0.055(8) 0.005(7)
O2 0.070(4) 0.074(4) 0.093(5) 0.013(3) 0.018(4) 0.032(4)
O3 0.060(4) 0.049(4) 0.057(4) -0.006(3) 0.017(3) 0.007(3)
C18 0.080(4) 0.049(4) 0.092(5) 0.004(3) 0.045(4) 0.017(4)
C19 0.082(4) 0.094(5) 0.075(6) -0.021(4) 0.031(4) 0.025(4)
O1' 0.092(6) 0.126(7) 0.036(3) 0.042(5) 0.003(4) 0.009(3)
C11' 0.050(5) 0.046(4) 0.050(6) 0.000(3) 0.005(4) 0.006(4)
C1' 0.054(5) 0.047(4) 0.032(4) 0.008(4) -0.007(4) -0.006(3)
C2' 0.064(4) 0.065(4) 0.048(4) 0.014(3) -0.015(4) -0.010(4)
C3' 0.089(6) 0.070(5) 0.041(5) 0.034(4) -0.020(4) -0.002(4)
C4' 0.104(5) 0.062(4) 0.039(4) 0.017(4) -0.001(4) 0.004(3)
C5' 0.065(4) 0.048(3) 0.048(4) 0.010(4) 0.013(4) 0.002(3)
C6' 0.058(5) 0.063(4) 0.052(5) 0.003(4) 0.017(4) -0.007(4)
C7' 0.060(4) 0.070(4) 0.063(5) 0.000(3) 0.014(4) -0.007(3)
C8' 0.066(4) 0.046(3) 0.049(4) -0.003(3) -0.003(4) -0.001(3)
C9' 0.065(5) 0.041(4) 0.047(5) 0.000(4) -0.002(4) 0.002(4)
C12' 0.059(4) 0.033(4) 0.034(4) 0.004(4) 0.010(4) 0.001(3)
C10' 0.085(7) 0.072(6) 0.036(5) 0.016(6) 0.015(4) 0.008(4)
N1' 0.061(3) 0.043(3) 0.072(4) -0.010(2) 0.020(3) -0.013(3)
C13' 0.072(5) 0.042(4) 0.060(7) -0.011(3) 0.014(5) -0.009(5)
O2' 0.132(8) 0.100(8) 0.155(15) 0.055(6) 0.069(7) 0.067(9)
O3' 0.116(8) 0.082(8) 0.117(9) -0.040(6) 0.047(6) 0.008(6)
C18' 0.164(9) 0.085(8) 0.139(9) -0.023(7) 0.088(7) 0.021(6)
C19' 0.273(17) 0.091(8) 0.147(13) 0.052(10) 0.113(12) 0.041(8)
C25 0.045(3) 0.041(3) 0.098(6) -0.003(2) 0.003(2) -0.004(3)
C26 0.083(5) 0.080(5) 0.141(9) -0.003(4) -0.003(5) 0.024(5)
C27 0.081(4) 0.063(4) 0.112(7) -0.004(3) -0.019(5) -0.027(4)
C25' 0.044(5) 0.049(6) 0.115(10) 0.004(4) -0.008(5) -0.009(5)
C26' 0.050(5) 0.063(7) 0.148(13) -0.025(5) -0.018(9) 0.034(9)
C27' 0.061(6) 0.085(8) 0.125(12) -0.003(5) -0.016(8) -0.022(8)
C29 0.041(4) 0.120(7) 0.099(9) -0.026(4) 0.030(3) -0.033(7)
C30 0.114(6) 0.066(5) 0.117(13) -0.023(4) 0.036(6) 0.000(5)
C29' 0.073(9) 0.147(15) 0.122(17) -0.042(8) 0.020(8) -0.019(13)
C30' 0.159(17) 0.074(8) 0.072(12) -0.011(8) 0.019(13) 0.011(7)

loop_
_atom_type_symbol
_atom_type_description
_atom_type_scat_dispersion_real
_atom_type_scat_dispersion_imag
_atom_type_scat_source
C C 0.0033 0.0016 'International Tables Vol C Tables 4.2.6.8 and 6.1.1.4'
H H 0.0000 0.0000 'International Tables Vol C Tables 4.2.6.8 and 6.1.1.4'
N N 0.0061 0.0033 'International Tables Vol C Tables 4.2.6.8 and 6.1.1.4'
O O 0.0106 0.0060 'International Tables Vol C Tables 4.2.6.8 and 6.1.1.4'

loop_
_geom_angle_atom_site_label_1
_geom_angle_atom_site_label_2
_geom_angle_atom_site_label_3
_geom_angle
C17 C16 C15 115.0(2)
C17 C16 C11 116.5(5)
C15 C16 C11 107.1(6)
C17 C16 C11' 109.2(6)
C15 C16 C11' 105.2(7)
C17 C16 H16 105.8
C15 C16 H16 105.8
C11 C16 H16 105.8
C11' C16 H16 116.2
C20 C15 C14 116.78(19)
C20 C15 C16 111.10(19)
C14 C15 C16 102.25(17)
C20 C15 H15 108.8
C14 C15 H15 108.8
C16 C15 H15 108.8
N1 C14 C15 107.9(2)
N1' C14 C15 103.6(3)
N1 C14 H14A 110.1
N1' C14 H14A 141.2
C15 C14 H14A 110.1
N1 C14 H14B 110.1
N1' C14 H14B 76.0
C15 C14 H14B 110.1
H14A C14 H14B 108.4
N1 C14 H14C 109.8
N1' C14 H14C 141.0
C15 C14 H14C 110.1
H14B C14 H14C 108.7
N1 C14 H14D 110.3
N1' C14 H14D 76.3
C15 C14 H14D 110.1
H14A C14 H14D 108.2
H14C C14 H14D 108.5
O2 C17 O3' 121.8(9)
O2' C17 O3' 124.1(11)
O2 C17 O3 121.3(8)
O2' C17 O3 126.2(10)
O2 C17 C16 128.0(6)
O2' C17 C16 123.4(10)
O3' C17 C16 109.8(7)
O3 C17 C16 109.2(5)
O4 C20 C24 109.18(18)
O4 C20 C15 107.62(16)
C24 C20 C15 116.58(19)
O4 C20 H20 107.7
C24 C20 H20 107.7
C15 C20 H20 107.7
O4 C21 O5 110.61(19)
O4 C21 C22 114.25(19)
O5 C21 C22 104.42(19)
O4 C21 H21 109.1
O5 C21 H21 109.1
C22 C21 H21 109.1
O6 C22 C23 108.2(2)
O6 C22 C21 103.96(19)
C23 C22 C21 114.76(19)
O6 C22 H22 109.9
C23 C22 H22 109.9
C21 C22 H22 109.9
O8 C23 C22 107.2(2)
O8 C23 C24 104.16(18)
C22 C23 C24 115.87(18)
O8 C23 H23 109.8
C22 C23 H23 109.8
C24 C23 H23 109.8
O7 C24 C20 111.12(17)
O7 C24 C23 104.28(19)
C20 C24 C23 112.02(18)
O7 C24 H24 109.8
C20 C24 H24 109.8
C23 C24 H24 109.8
O7 C28 O8 104.78(17)
O7 C28 C30 114.7(12)
O8 C28 C30 105.8(11)
O7 C28 C30' 99.3(19)
O8 C28 C30' 111.0(17)
O7 C28 C29' 119(2)
O8 C28 C29' 109.5(17)
C30 C28 C29' 102(2)
C30' C28 C29' 113(2)
O7 C28 C29 105.6(10)
O8 C28 C29 110.5(9)
C30 C28 C29 115.1(13)
C30' C28 C29 123.2(19)
C21 O4 C20 113.90(16)
C21 O5 C25 108.1(3)
C21 O5 C25' 113.4(4)
C22 O6 C25 103.9(3)
C22 O6 C25' 112.7(4)
C28 O7 C24 109.05(18)
C23 O8 C28 106.4(2)
N1 C11 C1 120.7(11)
N1 C11 C10 109.2(8)
C1 C11 C10 104.3(8)
N1 C11 C16 99.8(7)
C1 C11 C16 108.2(10)
C10 C11 C16 115.2(10)
C2 C1 C12 117.8(11)
C2 C1 C11 134.5(10)
C12 C1 C11 107.7(11)
C1 C2 C3 119.8(8)
C1 C2 H2 120.1
C3 C2 H2 120.1
C4 C3 C2 122.6(8)
C4 C3 H3 118.7
C2 C3 H3 118.7
C3 C4 C5 119.4(9)
C3 C4 H4 120.3
C5 C4 H4 120.3
C6 C5 C4 128.4(8)
C6 C5 C12 114.9(9)
C4 C5 C12 116.7(8)
C5 C6 C7 123.7(9)
C5 C6 H6 118.1
C7 C6 H6 118.1
C8 C7 C6 119.8(10)
C8 C7 H7 120.1
C6 C7 H7 120.1
C7 C8 C9 119.9(9)
C7 C8 H8 120.0
C9 C8 H8 120.0
C8 C9 C12 119.3(11)
C8 C9 C10 135.8(11)
C12 C9 C10 104.9(9)
C1 C12 C5 123.6(13)
C1 C12 C9 114.1(14)
C5 C12 C9 122.3(10)
O1 C10 C9 124.9(10)
O1 C10 C11 126.0(9)
C9 C10 C11 108.9(8)
C14 N1 C11 112.2(5)
C14 N1 C13 109.5(8)
C11 N1 C13 107.2(8)
N1 C13 H13A 109.5
N1 C13 H13B 109.5
H13A C13 H13B 109.5
N1 C13 H13C 109.5
H13A C13 H13C 109.5
H13B C13 H13C 109.5
C17 O3 C18 120.4(7)
O3 C18 C19 106.2(7)
O3 C18 H18A 110.5
C19 C18 H18A 110.5
O3 C18 H18B 110.5
C19 C18 H18B 110.5
H18A C18 H18B 108.7
C18 C19 H19A 109.5
C18 C19 H19B 109.5
H19A C19 H19B 109.5
C18 C19 H19C 109.5
H19A C19 H19C 109.5
H19B C19 H19C 109.5
C10' C11' C1' 100.6(9)
C10' C11' N1' 115.5(11)
C1' C11' N1' 105.8(10)
C10' C11' C16 106.9(11)
C1' C11' C16 123.8(12)
N1' C11' C16 104.9(8)
C2' C1' C12' 113.3(11)
C2' C1' C11' 136.2(10)
C12' C1' C11' 110.4(12)
C1' C2' C3' 123.3(8)
C1' C2' H2' 118.3
C3' C2' H2' 118.3
C2' C3' C4' 119.8(9)
C2' C3' H3' 120.1
C4' C3' H3' 120.1
C5' C4' C3' 121.1(9)
C5' C4' H4' 119.5
C3' C4' H4' 119.5
C6' C5' C4' 127.0(8)
C6' C5' C12' 118.0(9)
C4' C5' C12' 115.0(9)
C5' C6' C7' 120.2(9)
C5' C6' H6' 119.9
C7' C6' H6' 119.9
C6' C7' C8' 122.1(8)
C6' C7' H7' 119.0
C8' C7' H7' 119.0
C9' C8' C7' 118.1(8)
C9' C8' H8' 121.0
C7' C8' H8' 121.0
C8' C9' C12' 119.3(11)
C8' C9' C10' 134.6(12)
C12' C9' C10' 106.1(10)
C5' C12' C9' 122.4(9)
C5' C12' C1' 127.3(15)
C9' C12' C1' 110.3(14)
O1' C10' C9' 123.5(12)
O1' C10' C11' 124.5(10)
C9' C10' C11' 111.9(10)
C14 N1' C11' 106.5(5)
C14 N1' C13' 105.0(8)
C11' N1' C13' 111.4(9)
N1' C13' H13D 109.5
N1' C13' H13E 109.5
H13D C13' H13E 109.5
N1' C13' H13F 109.5
H13D C13' H13F 109.5
H13E C13' H13F 109.5
C17 O3' C18' 114.3(12)
O3' C18' C19' 105.5(12)
O3' C18' H18C 110.6
C19' C18' H18C 110.6
O3' C18' H18D 110.6
C19' C18' H18D 110.6
H18C C18' H18D 108.8
C18' C19' H19D 109.5
C18' C19' H19E 109.5
H19D C19' H19E 109.5
C18' C19' H19F 109.5
H19D C19' H19F 109.5
H19E C19' H19F 109.5
O5 C25 O6 103.7(3)
O5 C25 C26 106.3(7)
O6 C25 C26 106.1(6)
O5 C25 C27 111.5(5)
O6 C25 C27 115.7(7)
C26 C25 C27 112.7(5)
C25 C26 H26A 109.5
C25 C26 H26B 109.5
H26A C26 H26B 109.5
C25 C26 H26C 109.5
H26A C26 H26C 109.5
H26B C26 H26C 109.5
C25 C27 H27A 109.5
C25 C27 H27B 109.5
H27A C27 H27B 109.5
C25 C27 H27C 109.5
H27A C27 H27C 109.5
H27B C27 H27C 109.5
O5 C25' O6 102.7(6)
O5 C25' C26' 117.8(12)
O6 C25' C26' 118.3(12)
O5 C25' C27' 106.4(11)
O6 C25' C27' 98.9(11)
C26' C25' C27' 110.6(11)
C25' C26' H26D 109.5
C25' C26' H26E 109.5
H26D C26' H26E 109.5
C25' C26' H26F 109.5
H26D C26' H26F 109.5
H26E C26' H26F 109.5
C25' C27' H27D 109.5
C25' C27' H27E 109.5
H27D C27' H27E 109.5
C25' C27' H27F 109.5
H27D C27' H27F 109.5
H27E C27' H27F 109.5
C28 C29 H29A 109.5
C28 C29 H29B 109.5
H29A C29 H29B 109.5
C28 C29 H29C 109.5
H29A C29 H29C 109.5
H29B C29 H29C 109.5
C28 C30 H30A 109.5
C28 C30 H30B 109.5
H30A C30 H30B 109.5
C28 C30 H30C 109.5
H30A C30 H30C 109.5
H30B C30 H30C 109.5
C28 C29' H29D 109.5
C28 C29' H29E 109.5
H29D C29' H29E 109.5
C28 C29' H29F 109.5
H29D C29' H29F 109.5
H29E C29' H29F 109.5
C28 C30' H30D 109.5
C28 C30' H30E 109.5
H30D C30' H30E 109.5
C28 C30' H30F 109.5
H30D C30' H30F 109.5
H30E C30' H30F 109.5

loop_
_geom_bond_atom_site_label_1
_geom_bond_atom_site_label_2
_geom_bond_distance
C16 C17 1.504(4)
C16 C15 1.531(3)
C16 C11 1.535(8)
C16 C11' 1.568(9)
C16 H16 0.9800
C15 C20 1.519(3)
C15 C14 1.524(3)
C15 H15 0.9800
C14 N1 1.400(4)
C14 N1' 1.496(6)
C14 H14A 0.9700
C14 H14B 0.9700
C14 H14C 0.9700
C14 H14D 0.9700
C17 O2 1.204(7)
C17 O2' 1.208(8)
C17 O3' 1.323(7)
C17 O3 1.335(6)
C20 O4 1.433(2)
C20 C24 1.518(3)
C20 H20 0.9800
C21 O4 1.401(3)
C21 O5 1.406(3)
C21 C22 1.522(3)
C21 H21 0.9800
C22 O6 1.412(3)
C22 C23 1.512(3)
C22 H22 0.9800
C23 O8 1.415(3)
C23 C24 1.534(3)
C23 H23 0.9800
C24 O7 1.416(3)
C24 H24 0.9800
C28 O7 1.415(3)
C28 O8 1.423(3)
C28 C30 1.509(7)
C28 C30' 1.508(9)
C28 C29' 1.516(9)
C28 C29 1.525(7)
O5 C25 1.423(5)
O5 C25' 1.433(8)
O6 C25 1.435(5)
O6 C25' 1.442(8)
O1 C10 1.219(8)
C11 N1 1.453(15)
C11 C1 1.477(8)
C11 C10 1.533(9)
C1 C2 1.373(8)
C1 C12 1.405(9)
C2 C3 1.398(7)
C2 H2 0.9300
C3 C4 1.392(8)
C3 H3 0.9300
C4 C5 1.401(9)
C4 H4 0.9300
C5 C6 1.391(8)
C5 C12 1.42(2)
C6 C7 1.400(9)
C6 H6 0.9300
C7 C8 1.385(9)
C7 H7 0.9300
C8 C9 1.381(8)
C8 H8 0.9300
C9 C12 1.43(2)
C9 C10 1.461(8)
N1 C13 1.675(16)
C13 H13A 0.9600
C13 H13B 0.9600
C13 H13C 0.9600
O3 C18 1.454(6)
C18 C19 1.480(8)
C18 H18A 0.9700
C18 H18B 0.9700
C19 H19A 0.9600
C19 H19B 0.9600
C19 H19C 0.9600
O1' C10' 1.251(9)
C11' C10' 1.503(9)
C11' C1' 1.503(9)
C11' N1' 1.515(18)
C1' C2' 1.376(8)
C1' C12' 1.422(9)
C2' C3' 1.391(9)
C2' H2' 0.9300
C3' C4' 1.406(9)
C3' H3' 0.9300
C4' C5' 1.391(8)
C4' H4' 0.9300
C5' C6' 1.395(9)
C5' C12' 1.40(2)
C6' C7' 1.401(8)
C6' H6' 0.9300
C7' C8' 1.407(8)
C7' H7' 0.9300
C8' C9' 1.398(9)
C8' H8' 0.9300
C9' C12' 1.42(2)
C9' C10' 1.445(9)
N1' C13' 1.53(2)
C13' H13D 0.9600
C13' H13E 0.9600
C13' H13F 0.9600
O3' C18' 1.447(8)
C18' C19' 1.474(10)
C18' H18C 0.9700
C18' H18D 0.9700
C19' H19D 0.9600
C19' H19E 0.9600
C19' H19F 0.9600
C25 C26 1.479(8)
C25 C27 1.513(7)
C26 H26A 0.9600
C26 H26B 0.9600
C26 H26C 0.9600
C27 H27A 0.9600
C27 H27B 0.9600
C27 H27C 0.9600
C25' C26' 1.489(11)
C25' C27' 1.513(10)
C26' H26D 0.9600
C26' H26E 0.9600
C26' H26F 0.9600
C27' H27D 0.9600
C27' H27E 0.9600
C27' H27F 0.9600
C29 H29A 0.9600
C29 H29B 0.9600
C29 H29C 0.9600
C30 H30A 0.9600
C30 H30B 0.9600
C30 H30C 0.9600
C29' H29D 0.9600
C29' H29E 0.9600
C29' H29F 0.9600
C30' H30D 0.9600
C30' H30E 0.9600
C30' H30F 0.9600

loop_
_geom_hbond_atom_site_label_D
_geom_hbond_atom_site_label_H
_geom_hbond_atom_site_label_A
_geom_hbond_site_symmetry_A
_geom_hbond_distance_DH
_geom_hbond_distance_HA
_geom_hbond_distance_DA
_geom_hbond_angle_DHA
C23 H23 O1 4_456 0.98 2.45 3.324(7) 148.2

loop_
_geom_torsion_atom_site_label_1
_geom_torsion_atom_site_label_2
_geom_torsion_atom_site_label_3
_geom_torsion_atom_site_label_4
_geom_torsion
C17 C16 C15 C20 -82.5(3)
C11 C16 C15 C20 146.3(4)
C11' C16 C15 C20 157.3(5)
C17 C16 C15 C14 152.2(2)
C11 C16 C15 C14 21.0(5)
C11' C16 C15 C14 32.0(5)
C20 C15 C14 N1 -123.3(3)
C16 C15 C14 N1 -1.8(4)
C20 C15 C14 N1' -163.6(3)
C16 C15 C14 N1' -42.1(4)
C15 C16 C17 O2 -16.5(11)
C11 C16 C17 O2 110.0(12)
C11' C16 C17 O2 101.5(12)
C15 C16 C17 O2' 8.5(12)
C11 C16 C17 O2' 135.0(13)
C11' C16 C17 O2' 126.4(13)
C15 C16 C17 O3' 170.4(10)
C11 C16 C17 O3' -63.0(11)
C11' C16 C17 O3' -71.6(11)
C15 C16 C17 O3 177.0(6)
C11 C16 C17 O3 -56.4(8)
C11' C16 C17 O3 -65.0(9)
C14 C15 C20 O4 53.0(2)
C16 C15 C20 O4 -63.7(2)
C14 C15 C20 C24 -70.0(3)
C16 C15 C20 C24 173.3(2)
O4 C21 C22 O6 -104.8(2)
O5 C21 C22 O6 16.2(3)
O4 C21 C22 C23 13.2(3)
O5 C21 C22 C23 134.1(2)
O6 C22 C23 O8 -166.06(18)
C21 C22 C23 O8 78.4(3)
O6 C22 C23 C24 78.2(2)
C21 C22 C23 C24 -37.3(3)
O4 C20 C24 O7 -74.5(2)
C15 C20 C24 O7 47.7(3)
O4 C20 C24 C23 41.7(2)
C15 C20 C24 C23 163.89(19)
O8 C23 C24 O7 11.9(2)
C22 C23 C24 O7 129.3(2)
O8 C23 C24 C20 -108.4(2)
C22 C23 C24 C20 9.0(3)
O5 C21 O4 C20 -76.6(2)
C22 C21 O4 C20 40.9(3)
C24 C20 O4 C21 -70.7(2)
C15 C20 O4 C21 161.89(17)
O4 C21 O5 C25 132.1(5)
C22 C21 O5 C25 8.8(5)
O4 C21 O5 C25' 111.7(10)
C22 C21 O5 C25' -11.6(10)
C23 C22 O6 C25 -157.0(4)
C21 C22 O6 C25 -34.6(5)
C23 C22 O6 C25' -138.5(9)
C21 C22 O6 C25' -16.1(10)
O8 C28 O7 C24 -26.9(3)
C30 C28 O7 C24 -142.4(11)
C30' C28 O7 C24 -141.7(17)
C29' C28 O7 C24 96(2)
C29 C28 O7 C24 89.8(10)
C20 C24 O7 C28 130.0(2)
C23 C24 O7 C28 9.2(2)
C22 C23 O8 C28 -151.80(19)
C24 C23 O8 C28 -28.5(2)
O7 C28 O8 C23 34.8(2)
C30 C28 O8 C23 156.3(11)
C30' C28 O8 C23 141(2)
C29' C28 O8 C23 -94(2)
C29 C28 O8 C23 -78.5(12)
C17 C16 C11 N1 -161.8(4)
C15 C16 C11 N1 -31.4(7)
C11' C16 C11 N1 -113(7)
C17 C16 C11 C1 -34.8(12)
C15 C16 C11 C1 95.6(10)
C11' C16 C11 C1 14(6)
C17 C16 C11 C10 81.5(9)
C15 C16 C11 C10 -148.1(8)
C11' C16 C11 C10 130(7)
N1 C11 C1 C2 51(2)
C10 C11 C1 C2 174.5(17)
C16 C11 C1 C2 -62(2)
N1 C11 C1 C12 -125.4(12)
C10 C11 C1 C12 -2.3(17)
C16 C11 C1 C12 120.8(13)
C12 C1 C2 C3 -3.6(19)
C11 C1 C2 C3 179.9(15)
C1 C2 C3 C4 0.6(13)
C2 C3 C4 C5 2.0(13)
C3 C4 C5 C6 -179.6(8)
C3 C4 C5 C12 -1.5(15)
C4 C5 C6 C7 179.5(11)
C12 C5 C6 C7 1.4(15)
C5 C6 C7 C8 0.2(19)
C6 C7 C8 C9 -1.2(19)
C7 C8 C9 C12 1(2)
C7 C8 C9 C10 -178.7(18)
C2 C1 C12 C5 4(2)
C11 C1 C12 C5 -178.5(15)
C2 C1 C12 C9 -176.9(15)
C11 C1 C12 C9 1(2)
C6 C5 C12 C1 176.8(14)
C4 C5 C12 C1 -2(2)
C6 C5 C12 C9 -2(2)
C4 C5 C12 C9 179.6(15)
C8 C9 C12 C1 -177.8(15)
C10 C9 C12 C1 2(2)
C8 C9 C12 C5 1(3)
C10 C9 C12 C5 -179.4(14)
C8 C9 C10 O1 0(3)
C12 C9 C10 O1 -179.1(15)
C8 C9 C10 C11 176.3(17)
C12 C9 C10 C11 -3.1(17)
N1 C11 C10 O1 -50.4(17)
C1 C11 C10 O1 179.3(14)
C16 C11 C10 O1 60.8(18)
N1 C11 C10 C9 133.7(11)
C1 C11 C10 C9 3.4(16)
C16 C11 C10 C9 -115.1(12)
N1' C14 N1 C11 69.9(6)
C15 C14 N1 C11 -19.8(7)
N1' C14 N1 C13 -49.0(8)
C15 C14 N1 C13 -138.7(6)
C1 C11 N1 C14 -86.4(10)
C10 C11 N1 C14 152.9(7)
C16 C11 N1 C14 31.7(8)
C1 C11 N1 C13 33.8(12)
C10 C11 N1 C13 -86.9(10)
C16 C11 N1 C13 151.9(8)
O2 C17 O3 C18 3.6(16)
O2' C17 O3 C18 -20.7(18)
O3' C17 O3 C18 -93(9)
C16 C17 O3 C18 171.2(8)
C17 O3 C18 C19 -174.7(12)
C17 C16 C11' C10' 102.4(10)
C15 C16 C11' C10' -133.6(10)
C11 C16 C11' C10' -32(6)
C17 C16 C11' C1' -13.4(15)
C15 C16 C11' C1' 110.6(13)
C11 C16 C11' C1' -148(7)
C17 C16 C11' N1' -134.5(6)
C15 C16 C11' N1' -10.5(8)
C11 C16 C11' N1' 91(6)
C10' C11' C1' C2' 177(2)
N1' C11' C1' C2' 57(2)
C16 C11' C1' C2' -64(3)
C10' C11' C1' C12' -7.6(19)
N1' C11' C1' C12' -128.1(14)
C16 C11' C1' C12' 111.2(16)
C12' C1' C2' C3' 2(2)
C11' C1' C2' C3' 177.6(18)
C1' C2' C3' C4' -5.6(18)
C2' C3' C4' C5' 5.0(15)
C3' C4' C5' C6' 177.7(12)
C3' C4' C5' C12' -1.4(14)
C4' C5' C6' C7' -177.2(9)
C12' C5' C6' C7' 1.9(18)
C5' C6' C7' C8' 0.2(17)
C6' C7' C8' C9' -2.6(15)
C7' C8' C9' C12' 3(2)
C7' C8' C9' C10' -177.9(19)
C6' C5' C12' C9' -2(2)
C4' C5' C12' C9' 177.5(16)
C6' C5' C12' C1' 178.9(17)
C4' C5' C12' C1' -2(2)
C8' C9' C12' C5' -1(3)
C10' C9' C12' C5' 179.8(16)
C8' C9' C12' C1' 178.9(16)
C10' C9' C12' C1' -1(2)
C2' C1' C12' C5' 1(3)
C11' C1' C12' C5' -175.0(17)
C2' C1' C12' C9' -178.1(17)
C11' C1' C12' C9' 6(2)
C8' C9' C10' O1' -5(3)
C12' C9' C10' O1' 174.4(19)
C8' C9' C10' C11' 176(2)
C12' C9' C10' C11' -4(2)
C1' C11' C10' O1' -171.6(18)
N1' C11' C10' O1' -58(2)
C16 C11' C10' O1' 58(2)
C1' C11' C10' C9' 7(2)
N1' C11' C10' C9' 120.7(15)
C16 C11' C10' C9' -123.1(15)
N1 C14 N1' C11' -65.4(6)
C15 C14 N1' C11' 36.3(7)
N1 C14 N1' C13' 52.9(8)
C15 C14 N1' C13' 154.6(7)
C10' C11' N1' C14 101.7(9)
C1' C11' N1' C14 -148.0(8)
C16 C11' N1' C14 -15.7(9)
C10' C11' N1' C13' -12.3(12)
C1' C11' N1' C13' 98.0(11)
C16 C11' N1' C13' -129.7(8)
O2 C17 O3' C18' 7(2)
O2' C17 O3' C18' -17(2)
O3 C17 O3' C18' 95(10)
C16 C17 O3' C18' -179.2(12)
C17 O3' C18' C19' -136.3(18)
C21 O5 C25 O6 -30.3(7)
C25' O5 C25 O6 78.6(14)
C21 O5 C25 C26 -141.9(6)
C25' O5 C25 C26 -33.1(14)
C21 O5 C25 C27 94.9(5)
C25' O5 C25 C27 -156.3(17)
C22 O6 C25 O5 40.5(7)
C25' O6 C25 O5 -78.8(14)
C22 O6 C25 C26 152.2(6)
C25' O6 C25 C26 33.0(15)
C22 O6 C25 C27 -81.9(5)
C25' O6 C25 C27 158.8(17)
C21 O5 C25' O6 2.3(15)
C25 O5 C25' O6 -76.2(14)
C21 O5 C25' C26' -129.7(9)
C25 O5 C25' C26' 152(2)
C21 O5 C25' C27' 105.7(10)
C25 O5 C25' C27' 27.2(15)
C22 O6 C25' O5 9.3(15)
C25 O6 C25' O5 75.9(13)
C22 O6 C25' C26' 140.9(11)
C25 O6 C25' C26' -153(2)
C22 O6 C25' C27' -99.9(10)
C25 O6 C25' C27' -33.3(15)
